data_4304356
loop_
_publ_author_name
'Pei-Ying Lee'
'Lan-Chang Liang'

_publ_section_title
;
Nickel(II) Complexes Containing Bidentate Amido Phosphine Ligands Derived
from \a-Iminophosphorus Ylides: Synthesis and Structural Characterization
;
_journal_name_full 'Inorganic Chemistry'
_journal_page_first 749
_journal_page_last 758
_journal_paper_doi 10.1021/ic701836j
_journal_volume 47
_journal_year 2008
_chemical_formula_moiety 'C34 H33 N2 Ni1 P1'
_chemical_formula_sum 'C35 H38 N2 Ni P'
_chemical_formula_weight 576.35
_chemical_name_systematic
;
 ?
;
_space_group_IT_number 14
_symmetry_cell_setting monoclinic
_symmetry_space_group_name_Hall '-P 2ybc'
_symmetry_space_group_name_H-M 'P 1 21/c 1'
_atom_sites_solution_hydrogens geom
_atom_sites_solution_primary direct
_atom_sites_solution_secondary difmap
_audit_creation_method SHELXL-97
_cell_angle_alpha 90.00
_cell_angle_beta 98.2710(10)
_cell_angle_gamma 90.00
_cell_formula_units_Z 4
_cell_length_a 9.1790(2)
_cell_length_b 14.1900(3)
_cell_length_c 23.1820(6)
_cell_measurement_reflns_used 21260
_cell_measurement_temperature 200(2)
_cell_measurement_theta_max 25.028
_cell_measurement_theta_min 2.037
_cell_volume 2988.05(12)
_computing_cell_refinement 'HKL Scalepack (Otwinowski & Minor 1997)'
_computing_data_collection 'Collect (Nonius BV, 1997-2000)'
_computing_data_reduction 'HKL Denzo and Scalepack (Otwinowski & Minor 19'
_computing_molecular_graphics 'Ortep-3 for Windows (Farrugia, 1997)'
_computing_publication_material 'WinGX publication routines (Farrugia, 1999)'
_computing_structure_refinement 'SHELXL-97 (Sheldrick, 1997)'
_computing_structure_solution 'SHELXS-97 (Sheldrick, 1997)'
_diffrn_ambient_temperature 200(2)
_diffrn_measured_fraction_theta_full 0.999
_diffrn_measured_fraction_theta_max 0.999
_diffrn_measurement_device_type KappaCCD
_diffrn_measurement_method 'CCD rotation images, thick slices'
_diffrn_radiation_monochromator graphite
_diffrn_radiation_source 'fine-focus sealed tube'
_diffrn_radiation_type MoK\a
_diffrn_radiation_wavelength 0.71073
_diffrn_reflns_av_R_equivalents 0.0924
_diffrn_reflns_av_sigmaI/netI 0.0951
_diffrn_reflns_limit_h_max 10
_diffrn_reflns_limit_h_min -10
_diffrn_reflns_limit_k_max 16
_diffrn_reflns_limit_k_min -16
_diffrn_reflns_limit_l_max 27
_diffrn_reflns_limit_l_min -26
_diffrn_reflns_number 20834
_diffrn_reflns_theta_full 25.00
_diffrn_reflns_theta_max 25.00
_diffrn_reflns_theta_min 2.24
_exptl_absorpt_coefficient_mu 0.729
_exptl_absorpt_correction_T_max 0.9643
_exptl_absorpt_correction_T_min 0.9168
_exptl_absorpt_correction_type multi-scan
_exptl_absorpt_process_details
;
 ?
;
_exptl_crystal_colour brown
_exptl_crystal_density_diffrn 1.281
_exptl_crystal_density_method 'not measured'
_exptl_crystal_description prism
_exptl_crystal_F_000 1220
_exptl_crystal_size_max 0.12
_exptl_crystal_size_mid 0.08
_exptl_crystal_size_min 0.05
_refine_diff_density_max 0.942
_refine_diff_density_min -1.079
_refine_diff_density_rms 0.323
_refine_ls_extinction_coef 0.032(2)
_refine_ls_extinction_expression Fc^*^=kFc[1+0.001xFc^2^\l^3^/sin(2\q)]^-1/4^
_refine_ls_extinction_method SHELXL
_refine_ls_goodness_of_fit_ref 1.144
_refine_ls_hydrogen_treatment mixed
_refine_ls_matrix_type full
_refine_ls_number_parameters 344
_refine_ls_number_reflns 5250
_refine_ls_number_restraints 0
_refine_ls_restrained_S_all 1.144
_refine_ls_R_factor_all 0.1270
_refine_ls_R_factor_gt 0.0690
_refine_ls_shift/su_max 0.004
_refine_ls_shift/su_mean 0.000
_refine_ls_structure_factor_coef Fsqd
_refine_ls_weighting_details 'calc w=1/[\s^2^(Fo^2^)+(0.0958P)^2^+0.0000P] where P=(Fo^2^+2Fc^2^)/3'
_refine_ls_weighting_scheme calc
_refine_ls_wR_factor_gt 0.1481
_refine_ls_wR_factor_ref 0.1960
_reflns_number_gt 3311
_reflns_number_total 5250
_reflns_threshold_expression >2sigma(I)
_cod_data_source_file ic701836j-file003_8.cif
_cod_data_source_block 3937
_cod_original_sg_symbol_H-M 'P 21/c'
_cod_database_code 4304356

loop_
_symmetry_equiv_pos_as_xyz
'x, y, z'
'-x, y+1/2, -z+1/2'
'-x, -y, -z'
'x, -y-1/2, z-1/2'

loop_
_atom_site_label
_atom_site_type_symbol
_atom_site_fract_x
_atom_site_fract_y
_atom_site_fract_z
_atom_site_U_iso_or_equiv
_atom_site_adp_type
_atom_site_occupancy
_atom_site_symmetry_multiplicity
_atom_site_calc_flag
_atom_site_refinement_flags
_atom_site_disorder_assembly
_atom_site_disorder_group
Ni1 Ni 0.70976(7) 0.33472(4) 0.85354(3) 0.0328(3) Uani 1 1 d . . .
P1 P 0.63056(15) 0.47461(9) 0.86302(5) 0.0317(4) Uani 1 1 d . . .
N1 N 0.7484(5) 0.3336(3) 0.93843(17) 0.0401(11) Uani 1 1 d . . .
N2 N 0.7659(5) 0.2037(3) 0.84480(16) 0.0350(11) Uani 1 1 d . . .
C1 C 0.8271(8) 0.2594(4) 0.9703(2) 0.0512(17) Uani 1 1 d . . .
C2 C 0.7515(9) 0.1819(4) 0.9869(2) 0.064(2) Uani 1 1 d . . .
C3 C 0.5853(10) 0.1753(5) 0.9753(3) 0.085(3) Uani 1 1 d . . .
H3A H 0.5550 0.1161 0.9897 0.102 Uiso 1 1 d R . .
H3B H 0.5527 0.1793 0.9341 0.102 Uiso 1 1 d R . .
H3C H 0.5428 0.2259 0.9947 0.102 Uiso 1 1 d R . .
C4 C 0.8300(14) 0.1061(5) 1.0155(3) 0.096(3) Uani 1 1 d . . .
H4 H 0.7811 0.0513 1.0275 0.116 Uiso 1 1 d R . .
C5 C 0.9837(15) 0.1131(6) 1.0265(3) 0.104(4) Uani 1 1 d . . .
H5 H 1.0455 0.0655 1.0467 0.125 Uiso 1 1 d R . .
C6 C 1.0591(10) 0.1916(6) 1.0100(3) 0.090(3) Uani 1 1 d . . .
H6 H 1.1647 0.1903 1.0180 0.108 Uiso 1 1 d R . .
C7 C 0.9814(8) 0.2662(5) 0.9817(2) 0.0597(19) Uani 1 1 d . . .
C8 C 1.0602(8) 0.3502(6) 0.9648(3) 0.082(2) Uani 1 1 d . . .
H8A H 1.1639 0.3415 0.9765 0.098 Uiso 1 1 d R . .
H8B H 1.0278 0.4048 0.9838 0.098 Uiso 1 1 d R . .
H8C H 1.0409 0.3587 0.9233 0.098 Uiso 1 1 d R . .
C9 C 0.7150(6) 0.4111(4) 0.9684(2) 0.0406(14) Uani 1 1 d . . .
C10 C 0.7427(7) 0.4110(4) 1.0337(2) 0.0544(17) Uani 1 1 d . . .
H10A H 0.7128 0.4705 1.0477 0.065 Uiso 1 1 d R . .
H10B H 0.8457 0.4014 1.0468 0.065 Uiso 1 1 d R . .
H10C H 0.6872 0.3613 1.0483 0.065 Uiso 1 1 d R . .
C11 C 0.6565(6) 0.4885(3) 0.9389(2) 0.0374(13) Uani 1 1 d . . .
H11 H 0.6305 0.5473 0.9552 0.045 Uiso 1 1 d R . .
C12 C 0.7213(5) 0.5721(3) 0.8307(2) 0.0335(12) Uani 1 1 d . . .
C13 C 0.8157(6) 0.6315(4) 0.8659(2) 0.0417(14) Uani 1 1 d . . .
H13 H 0.8313 0.6212 0.9072 0.050 Uiso 1 1 d R . .
C14 C 0.8859(6) 0.7039(4) 0.8421(3) 0.0503(16) Uani 1 1 d . . .
H14 H 0.9512 0.7451 0.8663 0.060 Uiso 1 1 d R . .
C15 C 0.8633(6) 0.7189(4) 0.7826(3) 0.0512(16) Uani 1 1 d . . .
H15 H 0.9112 0.7709 0.7666 0.061 Uiso 1 1 d R . .
C16 C 0.7714(6) 0.6600(4) 0.7466(3) 0.0465(15) Uani 1 1 d . . .
H16 H 0.7582 0.6694 0.7052 0.056 Uiso 1 1 d R . .
C17 C 0.7001(6) 0.5862(4) 0.7706(2) 0.0384(13) Uani 1 1 d . . .
H17 H 0.6353 0.5449 0.7461 0.046 Uiso 1 1 d R . .
C18 C 0.4359(5) 0.4928(3) 0.83757(19) 0.0320(12) Uani 1 1 d . . .
C19 C 0.3759(6) 0.5810(3) 0.8213(2) 0.0378(13) Uani 1 1 d . . .
H19 H 0.4405 0.6334 0.8184 0.045 Uiso 1 1 d R . .
C20 C 0.2241(6) 0.5936(4) 0.8089(2) 0.0448(14) Uani 1 1 d . . .
H20 H 0.1841 0.6550 0.7990 0.054 Uiso 1 1 d R . .
C21 C 0.1310(6) 0.5191(4) 0.8115(2) 0.0449(14) Uani 1 1 d . . .
H21 H 0.0266 0.5281 0.8021 0.054 Uiso 1 1 d R . .
C22 C 0.1877(6) 0.4305(4) 0.8267(2) 0.0446(14) Uani 1 1 d . . .
H22 H 0.1221 0.3783 0.8288 0.053 Uiso 1 1 d R . .
C23 C 0.3379(6) 0.4180(3) 0.8398(2) 0.0397(13) Uani 1 1 d . . .
H23 H 0.3763 0.3563 0.8502 0.048 Uiso 1 1 d R . .
C24 C 0.6754(6) 0.3467(3) 0.7708(2) 0.0290(12) Uani 1 1 d . . .
C25 C 0.7913(6) 0.3684(4) 0.7405(2) 0.0407(14) Uani 1 1 d . . .
H25 H 0.8857 0.3836 0.7621 0.049 Uiso 1 1 d R . .
C26 C 0.7739(7) 0.3701(4) 0.6798(2) 0.0483(15) Uani 1 1 d . . .
H26 H 0.8564 0.3852 0.6604 0.058 Uiso 1 1 d R . .
C27 C 0.6412(8) 0.3484(4) 0.6477(2) 0.0510(16) Uani 1 1 d . . .
H27 H 0.6306 0.3496 0.6059 0.061 Uiso 1 1 d R . .
C28 C 0.5251(7) 0.3269(3) 0.6758(2) 0.0450(15) Uani 1 1 d . . .
H28 H 0.4315 0.3116 0.6537 0.054 Uiso 1 1 d R . .
C29 C 0.5415(6) 0.3264(3) 0.7367(2) 0.0367(13) Uani 1 1 d . . .
H29 H 0.4583 0.3114 0.7558 0.044 Uiso 1 1 d R . .
C30 C 0.6588(7) 0.1390(4) 0.8334(2) 0.0466(15) Uani 1 1 d . . .
H30 H 0.5579 0.1591 0.8264 0.056 Uiso 1 1 d R . .
C31 C 0.6851(8) 0.0438(4) 0.8307(3) 0.0619(19) Uani 1 1 d . . .
H31 H 0.6049 -0.0001 0.8238 0.074 Uiso 1 1 d R . .
C32 C 0.8300(9) 0.0138(4) 0.8386(2) 0.064(2) Uani 1 1 d . . .
H32 H 0.8520 -0.0522 0.8369 0.076 Uiso 1 1 d R . .
C33 C 0.9426(8) 0.0794(4) 0.8486(3) 0.0582(17) Uani 1 1 d . . .
H33 H 1.0436 0.0597 0.8525 0.070 Uiso 1 1 d R . .
C34 C 0.9044(7) 0.1734(4) 0.8521(2) 0.0452(14) Uani 1 1 d . . .
H34 H 0.9824 0.2186 0.8605 0.054 Uiso 1 1 d R . .

loop_
_atom_site_aniso_label
_atom_site_aniso_U_11
_atom_site_aniso_U_22
_atom_site_aniso_U_33
_atom_site_aniso_U_23
_atom_site_aniso_U_13
_atom_site_aniso_U_12
Ni1 0.0404(5) 0.0301(4) 0.0269(4) -0.0009(3) 0.0016(3) 0.0039(3)
P1 0.0343(8) 0.0301(7) 0.0300(7) -0.0011(6) 0.0016(6) 0.0027(6)
N1 0.059(3) 0.035(2) 0.025(2) -0.0008(19) 0.004(2) 0.011(2)
N2 0.046(3) 0.033(2) 0.025(2) -0.0003(18) 0.002(2) 0.005(2)
C1 0.084(5) 0.040(3) 0.027(3) 0.002(3) 0.001(3) 0.016(3)
C2 0.112(7) 0.047(4) 0.033(3) 0.002(3) 0.014(4) 0.009(4)
C3 0.130(8) 0.069(5) 0.063(5) -0.003(4) 0.035(5) -0.026(5)
C4 0.198(11) 0.058(5) 0.034(4) 0.003(3) 0.017(5) 0.028(6)
C5 0.196(11) 0.068(6) 0.039(4) -0.002(4) -0.012(6) 0.071(7)
C6 0.112(7) 0.092(6) 0.056(5) -0.017(4) -0.024(4) 0.050(6)
C7 0.070(5) 0.068(4) 0.036(3) -0.009(3) -0.008(3) 0.029(4)
C8 0.062(5) 0.105(6) 0.073(5) -0.010(5) -0.008(4) -0.003(5)
C9 0.050(4) 0.042(3) 0.030(3) -0.003(2) 0.006(3) 0.001(3)
C10 0.076(5) 0.055(4) 0.031(3) -0.002(3) 0.006(3) 0.013(3)
C11 0.046(3) 0.032(3) 0.033(3) -0.004(2) 0.003(2) 0.004(3)
C12 0.029(3) 0.034(3) 0.037(3) 0.000(2) 0.004(2) 0.004(2)
C13 0.035(3) 0.042(3) 0.047(3) -0.005(3) 0.001(3) 0.001(3)
C14 0.033(4) 0.045(3) 0.072(4) -0.008(3) 0.004(3) -0.008(3)
C15 0.041(4) 0.040(3) 0.074(4) 0.010(3) 0.016(3) -0.002(3)
C16 0.045(4) 0.047(3) 0.049(3) 0.013(3) 0.013(3) 0.009(3)
C17 0.034(3) 0.036(3) 0.044(3) 0.001(2) 0.002(2) 0.006(2)
C18 0.037(3) 0.033(3) 0.027(3) -0.005(2) 0.004(2) 0.000(2)
C19 0.039(4) 0.036(3) 0.039(3) -0.001(2) 0.006(3) 0.001(3)
C20 0.046(4) 0.045(3) 0.043(3) 0.001(3) 0.007(3) 0.007(3)
C21 0.036(3) 0.055(4) 0.042(3) -0.008(3) 0.000(3) 0.005(3)
C22 0.032(3) 0.052(3) 0.051(3) -0.014(3) 0.009(3) -0.014(3)
C23 0.050(4) 0.029(3) 0.041(3) -0.002(2) 0.008(3) 0.002(3)
C24 0.035(3) 0.025(2) 0.027(2) -0.002(2) 0.003(2) -0.001(2)
C25 0.042(4) 0.042(3) 0.039(3) -0.001(3) 0.008(3) 0.002(3)
C26 0.064(4) 0.044(3) 0.041(3) 0.000(3) 0.024(3) -0.002(3)
C27 0.077(5) 0.046(3) 0.029(3) -0.005(3) 0.005(3) 0.007(3)
C28 0.051(4) 0.040(3) 0.039(3) -0.008(3) -0.012(3) 0.003(3)
C29 0.041(3) 0.033(3) 0.035(3) -0.001(2) 0.003(2) 0.000(2)
C30 0.060(4) 0.040(3) 0.039(3) 0.003(3) 0.001(3) -0.002(3)
C31 0.083(5) 0.042(4) 0.053(4) 0.001(3) -0.014(3) -0.006(4)
C32 0.113(6) 0.030(3) 0.044(3) 0.000(3) -0.002(4) 0.015(4)
C33 0.068(5) 0.049(4) 0.057(4) 0.005(3) 0.005(3) 0.021(4)
C34 0.047(4) 0.045(3) 0.043(3) 0.003(3) 0.006(3) 0.005(3)

loop_
_atom_type_symbol
_atom_type_description
_atom_type_scat_dispersion_real
_atom_type_scat_dispersion_imag
_atom_type_scat_source
C C 0.0033 0.0016 'International Tables Vol C Tables 4.2.6.8 and 6.1.1.4'
H H 0.0000 0.0000 'International Tables Vol C Tables 4.2.6.8 and 6.1.1.4'
N N 0.0061 0.0033 'International Tables Vol C Tables 4.2.6.8 and 6.1.1.4'
P P 0.1023 0.0942 'International Tables Vol C Tables 4.2.6.8 and 6.1.1.4'
Ni Ni 0.3393 1.1124 'International Tables Vol C Tables 4.2.6.8 and 6.1.1.4'

loop_
_geom_angle_atom_site_label_1
_geom_angle_atom_site_label_2
_geom_angle_atom_site_label_3
_geom_angle
_geom_angle_site_symmetry_1
_geom_angle_site_symmetry_3
_geom_angle_publ_flag
C24 Ni1 N2 89.34(18) . . ?
C24 Ni1 N1 175.24(18) . . ?
N2 Ni1 N1 94.88(16) . . ?
C24 Ni1 P1 90.64(14) . . ?
N2 Ni1 P1 175.42(15) . . ?
N1 Ni1 P1 85.33(12) . . ?
C11 P1 C18 107.2(2) . . ?
C11 P1 C12 108.7(2) . . ?
C18 P1 C12 104.1(2) . . ?
C11 P1 Ni1 102.07(17) . . ?
C18 P1 Ni1 115.58(16) . . ?
C12 P1 Ni1 118.59(17) . . ?
C9 N1 C1 117.9(4) . . ?
C9 N1 Ni1 119.2(3) . . ?
C1 N1 Ni1 122.4(3) . . ?
C34 N2 C30 117.6(5) . . ?
C34 N2 Ni1 123.9(4) . . ?
C30 N2 Ni1 118.4(4) . . ?
C2 C1 C7 122.3(6) . . ?
C2 C1 N1 119.7(6) . . ?
C7 C1 N1 118.0(6) . . ?
C1 C2 C4 119.6(8) . . ?
C1 C2 C3 122.2(6) . . ?
C4 C2 C3 118.2(8) . . ?
C2 C3 H3A 109.1 . . ?
C2 C3 H3B 109.5 . . ?
H3A C3 H3B 109.5 . . ?
C2 C3 H3C 109.8 . . ?
H3A C3 H3C 109.5 . . ?
H3B C3 H3C 109.5 . . ?
C5 C4 C2 117.8(9) . . ?
C5 C4 H4 120.4 . . ?
C2 C4 H4 121.8 . . ?
C6 C5 C4 122.3(7) . . ?
C6 C5 H5 114.5 . . ?
C4 C5 H5 123.2 . . ?
C7 C6 C5 119.8(9) . . ?
C7 C6 H6 122.8 . . ?
C5 C6 H6 117.3 . . ?
C6 C7 C1 118.2(8) . . ?
C6 C7 C8 120.2(8) . . ?
C1 C7 C8 121.6(6) . . ?
C7 C8 H8A 109.0 . . ?
C7 C8 H8B 109.5 . . ?
H8A C8 H8B 109.5 . . ?
C7 C8 H8C 110.0 . . ?
H8A C8 H8C 109.5 . . ?
H8B C8 H8C 109.5 . . ?
N1 C9 C11 119.8(4) . . ?
N1 C9 C10 119.9(4) . . ?
C11 C9 C10 120.4(5) . . ?
C9 C10 H10A 109.1 . . ?
C9 C10 H10B 109.7 . . ?
H10A C10 H10B 109.5 . . ?
C9 C10 H10C 109.7 . . ?
H10A C10 H10C 109.5 . . ?
H10B C10 H10C 109.5 . . ?
C9 C11 P1 113.6(4) . . ?
C9 C11 H11 127.3 . . ?
P1 C11 H11 119.2 . . ?
C13 C12 C17 119.0(5) . . ?
C13 C12 P1 120.1(4) . . ?
C17 C12 P1 120.8(4) . . ?
C14 C13 C12 120.7(5) . . ?
C14 C13 H13 120.3 . . ?
C12 C13 H13 119.0 . . ?
C13 C14 C15 120.4(5) . . ?
C13 C14 H14 120.8 . . ?
C15 C14 H14 118.8 . . ?
C14 C15 C16 120.0(5) . . ?
C14 C15 H15 119.6 . . ?
C16 C15 H15 120.3 . . ?
C15 C16 C17 119.7(5) . . ?
C15 C16 H16 119.9 . . ?
C17 C16 H16 120.4 . . ?
C16 C17 C12 120.1(5) . . ?
C16 C17 H17 120.8 . . ?
C12 C17 H17 119.2 . . ?
C23 C18 C19 117.4(5) . . ?
C23 C18 P1 119.2(4) . . ?
C19 C18 P1 123.1(4) . . ?
C20 C19 C18 121.0(5) . . ?
C20 C19 H19 119.7 . . ?
C18 C19 H19 119.4 . . ?
C21 C20 C19 120.3(5) . . ?
C21 C20 H20 119.5 . . ?
C19 C20 H20 120.2 . . ?
C20 C21 C22 119.9(5) . . ?
C20 C21 H21 119.8 . . ?
C22 C21 H21 120.3 . . ?
C23 C22 C21 120.0(5) . . ?
C23 C22 H22 120.2 . . ?
C21 C22 H22 119.8 . . ?
C22 C23 C18 121.4(5) . . ?
C22 C23 H23 119.4 . . ?
C18 C23 H23 119.1 . . ?
C25 C24 C29 115.8(5) . . ?
C25 C24 Ni1 120.0(4) . . ?
C29 C24 Ni1 123.9(4) . . ?
C24 C25 C26 121.9(5) . . ?
C24 C25 H25 119.0 . . ?
C26 C25 H25 119.1 . . ?
C27 C26 C25 120.7(6) . . ?
C27 C26 H26 119.7 . . ?
C25 C26 H26 119.7 . . ?
C28 C27 C26 119.1(5) . . ?
C28 C27 H27 121.0 . . ?
C26 C27 H27 119.9 . . ?
C27 C28 C29 120.4(5) . . ?
C27 C28 H28 119.8 . . ?
C29 C28 H28 119.8 . . ?
C24 C29 C28 122.0(5) . . ?
C24 C29 H29 118.7 . . ?
C28 C29 H29 119.3 . . ?
N2 C30 C31 123.5(6) . . ?
N2 C30 H30 119.4 . . ?
C31 C30 H30 117.1 . . ?
C30 C31 C32 118.0(6) . . ?
C30 C31 H31 120.6 . . ?
C32 C31 H31 121.4 . . ?
C31 C32 C33 119.6(5) . . ?
C31 C32 H32 120.0 . . ?
C33 C32 H32 120.4 . . ?
C34 C33 C32 117.9(6) . . ?
C34 C33 H33 121.6 . . ?
C32 C33 H33 120.5 . . ?
N2 C34 C33 123.3(6) . . ?
N2 C34 H34 118.8 . . ?
C33 C34 H34 117.9 . . ?

loop_
_geom_bond_atom_site_label_1
_geom_bond_atom_site_label_2
_geom_bond_distance
_geom_bond_site_symmetry_2
_geom_bond_publ_flag
Ni1 C24 1.906(5) . ?
Ni1 N2 1.947(4) . ?
Ni1 N1 1.949(4) . ?
Ni1 P1 2.1362(14) . ?
P1 C11 1.752(5) . ?
P1 C18 1.818(5) . ?
P1 C12 1.829(5) . ?
N1 C9 1.359(6) . ?
N1 C1 1.423(7) . ?
N2 C34 1.330(7) . ?
N2 C30 1.343(7) . ?
C1 C2 1.385(9) . ?
C1 C7 1.406(9) . ?
C2 C4 1.407(10) . ?
C2 C3 1.513(11) . ?
C3 H3A 0.9600 . ?
C3 H3B 0.9599 . ?
C3 H3C 0.9600 . ?
C4 C5 1.401(13) . ?
C4 H4 0.9600 . ?
C5 C6 1.393(13) . ?
C5 H5 0.9600 . ?
C6 C7 1.388(9) . ?
C6 H6 0.9600 . ?
C7 C8 1.476(10) . ?
C8 H8A 0.9600 . ?
C8 H8B 0.9600 . ?
C8 H8C 0.9601 . ?
C9 C11 1.364(7) . ?
C9 C10 1.498(7) . ?
C10 H10A 0.9600 . ?
C10 H10B 0.9600 . ?
C10 H10C 0.9602 . ?
C11 H11 0.9600 . ?
C12 C13 1.386(7) . ?
C12 C17 1.395(7) . ?
C13 C14 1.370(8) . ?
C13 H13 0.9599 . ?
C14 C15 1.381(8) . ?
C14 H14 0.9600 . ?
C15 C16 1.380(8) . ?
C15 H15 0.9600 . ?
C16 C17 1.392(7) . ?
C16 H16 0.9598 . ?
C17 H17 0.9601 . ?
C18 C23 1.397(7) . ?
C18 C19 1.397(7) . ?
C19 C20 1.394(7) . ?
C19 H19 0.9600 . ?
C20 C21 1.367(8) . ?
C20 H20 0.9600 . ?
C21 C22 1.386(7) . ?
C21 H21 0.9600 . ?
C22 C23 1.380(7) . ?
C22 H22 0.9600 . ?
C23 H23 0.9600 . ?
C24 C25 1.391(7) . ?
C24 C29 1.393(7) . ?
C25 C26 1.392(7) . ?
C25 H25 0.9599 . ?
C26 C27 1.368(8) . ?
C26 H26 0.9600 . ?
C27 C28 1.361(8) . ?
C27 H27 0.9600 . ?
C28 C29 1.398(7) . ?
C28 H28 0.9600 . ?
C29 H29 0.9599 . ?
C30 C31 1.375(8) . ?
C30 H30 0.9600 . ?
C31 C32 1.383(9) . ?
C31 H31 0.9600 . ?
C32 C33 1.386(9) . ?
C32 H32 0.9599 . ?
C33 C34 1.384(7) . ?
C33 H33 0.9600 . ?
C34 H34 0.9600 . ?
